data_7715787
loop_
_publ_author_name
'Reigosa, Francisco'
'Polo, Paula M.'
'Pereira, M. Teresa'
'Vila, Jos&#xe9; M'

_publ_section_title
;
 Reactivity of Schiff base-[C,N,S] pincer palladacycles: hydrolysis
 renders singular trinuclear, tetranuclear, and heteropentanuclear
 Pd<sub>3</sub>W<sub>2</sub> coordinated complexes.
;
_journal_issue 23
_journal_name_full 'Dalton transactions (Cambridge, England : 2003)'
_journal_page_first 9680
_journal_page_last 9691
_journal_paper_doi 10.1039/d4dt00756e
_journal_volume 53
_journal_year 2024
_chemical_formula_moiety 'C16 H16 Cl N O Pd S'
_chemical_formula_sum 'C16 H16 Cl N O Pd S'
_chemical_formula_weight 412.245
_space_group_crystal_system monoclinic
_space_group_IT_number 14
_space_group_name_Hall '-P 2ybc'
_space_group_name_H-M_alt 'P 1 21/c 1'
_symmetry_Int_Tables_number 14
_atom_sites_solution_primary iterative
_audit_creation_date 2023-07-06
_audit_creation_method
;
Olex2 1.5
(compiled 2023.03.06 svn.rbb2c1857 for OlexSys, GUI svn.r6748)
;
_audit_update_record
;
2024-02-18 deposited with the CCDC.	2024-04-15 downloaded from the CCDC.
;
_cell_angle_alpha 90
_cell_angle_beta 101.9138(10)
_cell_angle_gamma 90
_cell_formula_units_Z 4
_cell_length_a 8.1340(2)
_cell_length_b 11.6466(3)
_cell_length_c 17.0711(4)
_cell_measurement_reflns_used 9734
_cell_measurement_temperature 100.0
_cell_measurement_theta_max 38.568
_cell_measurement_theta_min 2.559
_cell_volume 1582.37(7)
_computing_cell_refinement 'SAINT V8.40B (?, 2016)'
_computing_data_reduction 'SAINT V8.40B (?, 2016)'
_computing_molecular_graphics 'Olex2 1.5 (Dolomanov et al., 2009)'
_computing_publication_material 'Olex2 1.5 (Dolomanov et al., 2009)'
_computing_structure_refinement 'olex2.refine 1.5 (Bourhis et al., 2015)'
_computing_structure_solution 'olex2.solve 1.5 (Bourhis et al., 2015)'
_diffrn_ambient_temperature 100.0
_diffrn_measured_fraction_theta_full 0.9993
_diffrn_measured_fraction_theta_max 0.9955
_diffrn_measurement_device_type 'Bruker D8 VENTURE PHOTON III-14'
_diffrn_radiation_type 'Mo K\a'
_diffrn_radiation_wavelength 0.71073
_diffrn_reflns_av_R_equivalents 0.0353
_diffrn_reflns_av_unetI/netI 0.0233
_diffrn_reflns_Laue_measured_fraction_full 0.9993
_diffrn_reflns_Laue_measured_fraction_max 0.9955
_diffrn_reflns_limit_h_max 14
_diffrn_reflns_limit_h_min -14
_diffrn_reflns_limit_k_max 19
_diffrn_reflns_limit_k_min -20
_diffrn_reflns_limit_l_max 29
_diffrn_reflns_limit_l_min -29
_diffrn_reflns_number 63757
_diffrn_reflns_point_group_measured_fraction_full 0.9993
_diffrn_reflns_point_group_measured_fraction_max 0.9955
_diffrn_reflns_theta_full 25.2417
_diffrn_reflns_theta_max 38.57
_diffrn_reflns_theta_min 2.44
_diffrn_source_current 1.4
_diffrn_source_power 0.07
_diffrn_source_voltage 50.0
_exptl_absorpt_coefficient_mu 1.471
_exptl_absorpt_correction_T_max 0.8753
_exptl_absorpt_correction_T_min 0.7871
_exptl_absorpt_correction_type multi-scan
_exptl_absorpt_process_details
;
SADABS-2016/2 (Bruker,2016/2) was used for absorption correction.
wR2(int) was 0.0621 before and 0.0491 after correction.
The Ratio of minimum to maximum transmission is 0.8992.
The \l/2 correction factor is Not present.
;
_exptl_crystal_colour yellow
_exptl_crystal_colour_primary yellow
_exptl_crystal_density_diffrn 1.730
_exptl_crystal_description block
_exptl_crystal_F_000 821.481
_exptl_crystal_size_max 0.156
_exptl_crystal_size_mid 0.127
_exptl_crystal_size_min 0.092
_refine_diff_density_max 0.7329
_refine_diff_density_min -1.1601
_refine_diff_density_rms 0.1269
_refine_ls_d_res_high 0.5700
_refine_ls_d_res_low 8.3517
_refine_ls_goodness_of_fit_ref 1.0366
_refine_ls_hydrogen_treatment constr
_refine_ls_matrix_type full
_refine_ls_number_constraints 26
_refine_ls_number_parameters 193
_refine_ls_number_reflns 8909
_refine_ls_number_restraints 0
_refine_ls_restrained_S_all 1.0366
_refine_ls_R_factor_all 0.0312
_refine_ls_R_factor_gt 0.0232
_refine_ls_shift/su_max -0.0005
_refine_ls_shift/su_mean 0.0000
_refine_ls_structure_factor_coef Fsqd
_refine_ls_weighting_details 'w=1/[\s^2^(Fo^2^)+(0.0204P)^2^+0.8244P] where P=(Fo^2^+2Fc^2^)/3'
_refine_ls_weighting_scheme calc
_refine_ls_wR_factor_gt 0.0510
_refine_ls_wR_factor_ref 0.0547
_reflns_Friedel_coverage 0.0
_reflns_limit_h_max 13
_reflns_limit_h_min -14
_reflns_limit_k_max 20
_reflns_limit_k_min 0
_reflns_limit_l_max 29
_reflns_limit_l_min 0
_reflns_number_gt 7719
_reflns_number_total 8909
_reflns_threshold_expression I>=2u(I)
_cod_data_source_file d4dt00756e1.cif
_cod_data_source_block 20VAA042B
_cod_depositor_comments 'Adding full bibliography for 7715787--7715791.cif.'
_cod_database_code 7715787
_olex2_refinement_description
;
1. Fixed Uiso
 At 1.2 times of:
  All C(H) groups
 At 1.5 times of:
  All C(H,H,H) groups
2.a Aromatic/amide H refined with riding coordinates:
 C2(H2), C5(H5), C7(H7), C9(H9), C10(H10), C11(H11), C12(H12)
2.b Idealised Me refined as rotating group:
 C14(H14a,H14b,H14c), C15(H15a,H15b,H15c), C16(H16a,H16b,H16c)
;
_olex2_submission_special_instructions 'No special instructions were received'

loop_
_space_group_symop_id
_space_group_symop_operation_xyz
1 x,y,z
2 -x,y+1/2,-z+1/2
3 -x,-y,-z
4 x,-y-1/2,z-1/2

loop_
_atom_site_label
_atom_site_type_symbol
_atom_site_fract_x
_atom_site_fract_y
_atom_site_fract_z
_atom_site_U_iso_or_equiv
_atom_site_adp_type
_atom_site_occupancy
_atom_site_refinement_flags_posn
Pd1 Pd 1.152701(9) 0.150389(7) 0.548342(5) 0.01356(2) Uani 1.000000 .
Cl1 Cl 1.43704(3) 0.12704(3) 0.592685(18) 0.02312(5) Uani 1.000000 .
S1 S 1.15745(3) 0.27680(2) 0.437901(17) 0.01784(5) Uani 1.000000 .
O1 O 1.20366(13) -0.11825(9) 0.81842(6) 0.02645(18) Uani 1.000000 .
N1 N 0.90256(11) 0.15736(8) 0.51120(5) 0.01495(14) Uani 1.000000 .
C1 C 1.09054(13) 0.04880(9) 0.63164(6) 0.01547(16) Uani 1.000000 .
C2 C 1.19079(14) -0.00128(10) 0.69888(7) 0.01815(18) Uani 1.000000 .
H2 H 1.30894(14) 0.01029(10) 0.71019(7) 0.0218(2) Uiso 1.000000 R
C3 C 1.11590(15) -0.06903(10) 0.74982(7) 0.01930(19) Uani 1.000000 .
C4 C 0.94180(15) -0.09043(10) 0.73462(7) 0.01939(19) Uani 1.000000 .
C5 C 0.84294(14) -0.04012(10) 0.66757(6) 0.01754(17) Uani 1.000000 .
H5 H 0.72508(14) -0.05305(10) 0.65581(6) 0.0211(2) Uiso 1.000000 R
C6 C 0.91545(13) 0.02979(9) 0.61689(6) 0.01548(16) Uani 1.000000 .
C7 C 0.81875(13) 0.08855(9) 0.54883(6) 0.01600(16) Uani 1.000000 .
H7 H 0.70089(13) 0.07797(9) 0.53221(6) 0.0192(2) Uiso 1.000000 R
C8 C 0.82786(13) 0.22264(9) 0.44341(6) 0.01592(17) Uani 1.000000 .
C9 C 0.65353(14) 0.22956(11) 0.41505(7) 0.0216(2) Uani 1.000000 .
H9 H 0.57939(14) 0.19157(11) 0.44284(7) 0.0259(2) Uiso 1.000000 R
C10 C 0.58976(16) 0.29203(12) 0.34634(8) 0.0254(2) Uani 1.000000 .
H10 H 0.47161(16) 0.29669(12) 0.32745(8) 0.0304(3) Uiso 1.000000 R
C11 C 0.69647(17) 0.34809(12) 0.30459(8) 0.0268(2) Uani 1.000000 .
H11 H 0.65145(17) 0.38962(12) 0.25711(8) 0.0321(3) Uiso 1.000000 R
C12 C 0.86898(16) 0.34280(11) 0.33290(7) 0.0230(2) Uani 1.000000 .
H12 H 0.94236(16) 0.38075(11) 0.30468(7) 0.0275(3) Uiso 1.000000 R
C13 C 0.93496(13) 0.28185(10) 0.40275(6) 0.01735(17) Uani 1.000000 .
C14 C 1.19791(18) 0.41887(12) 0.48122(9) 0.0278(2) Uani 1.000000 .
H14a H 1.1336(12) 0.4294(4) 0.5233(5) 0.0417(4) Uiso 1.000000 GR
H14b H 1.3181(3) 0.4270(4) 0.5043(7) 0.0417(4) Uiso 1.000000 GR
H14c H 1.1639(15) 0.47698(12) 0.43950(17) 0.0417(4) Uiso 1.000000 GR
C15 C 1.38134(19) -0.10221(13) 0.83764(9) 0.0323(3) Uani 1.000000 .
H15a H 1.4306(3) -0.1315(10) 0.7938(4) 0.0485(4) Uiso 1.000000 GR
H15b H 1.40667(19) -0.02021(17) 0.8453(8) 0.0485(4) Uiso 1.000000 GR
H15c H 1.4288(3) -0.1439(9) 0.8870(4) 0.0485(4) Uiso 1.000000 GR
C16 C 0.8678(2) -0.16499(12) 0.79008(8) 0.0288(3) Uani 1.000000 .
H16a H 0.7451(2) -0.1659(9) 0.7728(5) 0.0433(4) Uiso 1.000000 GR
H16b H 0.9113(12) -0.2433(3) 0.7890(6) 0.0433(4) Uiso 1.000000 GR
H16c H 0.8985(13) -0.1345(6) 0.84465(15) 0.0433(4) Uiso 1.000000 GR

loop_
_atom_site_aniso_label
_atom_site_aniso_U_11
_atom_site_aniso_U_22
_atom_site_aniso_U_33
_atom_site_aniso_U_12
_atom_site_aniso_U_13
_atom_site_aniso_U_23
Pd1 0.01184(3) 0.01463(3) 0.01428(3) 0.00021(2) 0.00285(2) -0.00078(2)
Cl1 0.01218(9) 0.03217(14) 0.02435(12) -0.00009(9) 0.00226(9) 0.00041(10)
S1 0.01625(10) 0.02009(12) 0.01785(11) -0.00159(8) 0.00505(8) 0.00147(9)
O1 0.0310(5) 0.0253(4) 0.0201(4) 0.0019(4) -0.0018(3) 0.0061(3)
N1 0.0140(3) 0.0163(4) 0.0148(3) 0.0004(3) 0.0036(3) 0.0009(3)
C1 0.0160(4) 0.0147(4) 0.0157(4) 0.0009(3) 0.0032(3) -0.0010(3)
C2 0.0181(4) 0.0177(4) 0.0177(4) 0.0017(3) 0.0015(3) 0.0002(3)
C3 0.0245(5) 0.0161(4) 0.0161(4) 0.0027(4) 0.0015(4) 0.0007(3)
C4 0.0251(5) 0.0167(4) 0.0171(4) -0.0001(4) 0.0060(4) 0.0016(3)
C5 0.0190(4) 0.0171(4) 0.0174(4) -0.0008(3) 0.0058(3) 0.0002(3)
C6 0.0158(4) 0.0156(4) 0.0157(4) 0.0008(3) 0.0048(3) 0.0005(3)
C7 0.0136(4) 0.0170(4) 0.0179(4) 0.0008(3) 0.0045(3) 0.0007(3)
C8 0.0149(4) 0.0164(4) 0.0157(4) 0.0014(3) 0.0016(3) 0.0014(3)
C9 0.0158(4) 0.0241(5) 0.0236(5) 0.0003(4) 0.0012(4) 0.0047(4)
C10 0.0193(5) 0.0278(6) 0.0257(5) 0.0016(4) -0.0029(4) 0.0056(4)
C11 0.0267(5) 0.0285(6) 0.0221(5) 0.0012(5) -0.0020(4) 0.0078(4)
C12 0.0252(5) 0.0232(5) 0.0198(5) -0.0006(4) 0.0029(4) 0.0059(4)
C13 0.0172(4) 0.0181(4) 0.0164(4) -0.0002(3) 0.0027(3) 0.0019(3)
C14 0.0299(6) 0.0208(5) 0.0301(6) -0.0060(4) 0.0002(5) 0.0006(5)
C15 0.0309(6) 0.0316(7) 0.0290(6) 0.0039(5) -0.0066(5) 0.0068(5)
C16 0.0368(7) 0.0273(6) 0.0241(6) -0.0034(5) 0.0099(5) 0.0071(5)

loop_
_atom_type_symbol
_atom_type_scat_dispersion_real
_atom_type_scat_dispersion_imag
_atom_type_scat_Cromer_Mann_a1
_atom_type_scat_Cromer_Mann_a2
_atom_type_scat_Cromer_Mann_a3
_atom_type_scat_Cromer_Mann_a4
_atom_type_scat_Cromer_Mann_b1
_atom_type_scat_Cromer_Mann_b2
_atom_type_scat_Cromer_Mann_b3
_atom_type_scat_Cromer_Mann_b4
_atom_type_scat_Cromer_Mann_c
_atom_type_scat_source
_atom_type_scat_dispersion_source
C 0.00347 0.00161 2.31000 1.02000 1.58860 0.86500 20.84390 10.20750 0.56870 51.65120 0.21560 'International Tables Volume C Table 6.1.1.4 (pp. 500-502)' 'Henke, Gullikson and Davis, At. Data and Nucl. Data Tables, 1993, 54, 2'
Cl 0.14873 0.16029 11.46040 7.19640 6.25560 1.64550 0.01040 1.16620 18.51940 47.77840 -9.55740 'International Tables Volume C Table 6.1.1.4 (pp. 500-502)' 'Henke, Gullikson and Davis, At. Data and Nucl. Data Tables, 1993, 54, 2'
H 0.00000 0.00000 0.49300 0.32291 0.14019 0.04081 10.51090 26.12570 3.14236 57.79970 0.00304 'International Tables Volume C Table 6.1.1.4 (pp. 500-502)' 'Henke, Gullikson and Davis, At. Data and Nucl. Data Tables, 1993, 54, 2'
N 0.00653 0.00323 12.21260 3.13220 2.01250 1.16630 0.00570 9.89330 28.99750 0.58260 -11.52900 'International Tables Volume C Table 6.1.1.4 (pp. 500-502)' 'Henke, Gullikson and Davis, At. Data and Nucl. Data Tables, 1993, 54, 2'
O 0.01158 0.00611 3.04850 2.28680 1.54630 0.86700 13.27710 5.70110 0.32390 32.90890 0.25080 'International Tables Volume C Table 6.1.1.4 (pp. 500-502)' 'Henke, Gullikson and Davis, At. Data and Nucl. Data Tables, 1993, 54, 2'
Pd -0.98845 1.01473 19.33190 15.50170 5.29537 0.60584 0.69866 7.98929 25.20520 76.89860 5.26593 'International Tables Volume C Table 6.1.1.4 (pp. 500-502)' 'Henke, Gullikson and Davis, At. Data and Nucl. Data Tables, 1993, 54, 2'
S 0.12424 0.12443 6.90530 5.20340 1.43790 1.58630 1.46790 22.21510 0.25360 56.17200 0.86690 'International Tables Volume C Table 6.1.1.4 (pp. 500-502)' 'Henke, Gullikson and Davis, At. Data and Nucl. Data Tables, 1993, 54, 2'

loop_
_geom_angle_atom_site_label_1
_geom_angle_atom_site_label_2
_geom_angle_atom_site_label_3
_geom_angle
_geom_angle_site_symmetry_1
_geom_angle_site_symmetry_3
_geom_angle_publ_flag
S1 Pd1 Cl1 98.815(10) . . ?
N1 Pd1 Cl1 175.43(3) . . ?
N1 Pd1 S1 84.63(3) . . ?
C1 Pd1 Cl1 94.65(3) . . ?
C1 Pd1 S1 166.53(3) . . ?
C1 Pd1 N1 81.91(4) . . ?
C13 S1 Pd1 96.01(4) . . ?
C14 S1 Pd1 105.68(5) . . ?
C14 S1 C13 101.12(6) . . ?
C15 O1 C3 117.88(11) . . ?
C7 N1 Pd1 114.78(7) . . ?
C8 N1 Pd1 121.19(7) . . ?
C8 N1 C7 123.64(9) . . ?
C2 C1 Pd1 130.20(8) . . ?
C6 C1 Pd1 111.16(7) . . ?
C6 C1 C2 118.64(10) . . ?
H2 C2 C1 120.28(6) . . ?
C3 C2 C1 119.44(10) . . ?
C3 C2 H2 120.28(6) . . ?
C2 C3 O1 123.42(11) . . ?
C4 C3 O1 114.30(10) . . ?
C4 C3 C2 122.27(10) . . ?
C5 C4 C3 117.87(10) . . ?
C16 C4 C3 120.38(11) . . ?
C16 C4 C5 121.75(11) . . ?
H5 C5 C4 119.72(7) . . ?
C6 C5 C4 120.56(10) . . ?
C6 C5 H5 119.72(6) . . ?
C5 C6 C1 121.19(10) . . ?
C7 C6 C1 115.71(9) . . ?
C7 C6 C5 123.08(10) . . ?
C6 C7 N1 115.91(9) . . ?
H7 C7 N1 122.05(6) . . ?
H7 C7 C6 122.05(6) . . ?
C9 C8 N1 123.14(10) . . ?
C13 C8 N1 117.65(9) . . ?
C13 C8 C9 119.20(10) . . ?
H9 C9 C8 120.10(7) . . ?
C10 C9 C8 119.80(11) . . ?
C10 C9 H9 120.10(7) . . ?
H10 C10 C9 119.52(7) . . ?
C11 C10 C9 120.97(11) . . ?
C11 C10 H10 119.52(7) . . ?
H11 C11 C10 120.24(7) . . ?
C12 C11 C10 119.51(11) . . ?
C12 C11 H11 120.24(7) . . ?
H12 C12 C11 119.91(7) . . ?
C13 C12 C11 120.18(11) . . ?
C13 C12 H12 119.91(7) . . ?
C8 C13 S1 120.49(8) . . ?
C12 C13 S1 119.20(9) . . ?
C12 C13 C8 120.28(10) . . ?
H14a C14 S1 109.5 . . ?
H14b C14 S1 109.5 . . ?
H14b C14 H14a 109.5 . . ?
H14c C14 S1 109.5 . . ?
H14c C14 H14a 109.5 . . ?
H14c C14 H14b 109.5 . . ?
H15a C15 O1 109.5 . . ?
H15b C15 O1 109.5 . . ?
H15b C15 H15a 109.5 . . ?
H15c C15 O1 109.5 . . ?
H15c C15 H15a 109.5 . . ?
H15c C15 H15b 109.5 . . ?
H16a C16 C4 109.5 . . ?
H16b C16 C4 109.5 . . ?
H16b C16 H16a 109.5 . . ?
H16c C16 C4 109.5 . . ?
H16c C16 H16a 109.5 . . ?
H16c C16 H16b 109.5 . . ?

loop_
_geom_bond_atom_site_label_1
_geom_bond_atom_site_label_2
_geom_bond_distance
_geom_bond_site_symmetry_2
_geom_bond_publ_flag
Pd1 Cl1 2.2963(3) . ?
Pd1 S1 2.3987(3) . ?
Pd1 N1 2.0039(9) . ?
Pd1 C1 1.9936(11) . ?
S1 C13 1.7862(11) . ?
S1 C14 1.8145(14) . ?
O1 C3 1.3654(14) . ?
O1 C15 1.4268(18) . ?
N1 C7 1.3040(14) . ?
N1 C8 1.4129(13) . ?
C1 C2 1.3915(15) . ?
C1 C6 1.4115(15) . ?
C2 H2 0.9500 . ?
C2 C3 1.4031(16) . ?
C3 C4 1.4083(17) . ?
C4 C5 1.3856(16) . ?
C4 C16 1.4995(17) . ?
C5 H5 0.9500 . ?
C5 C6 1.4036(15) . ?
C6 C7 1.4352(15) . ?
C7 H7 0.9500 . ?
C8 C9 1.4029(15) . ?
C8 C13 1.4021(15) . ?
C9 H9 0.9500 . ?
C9 C10 1.3867(17) . ?
C10 H10 0.9500 . ?
C10 C11 1.3940(19) . ?
C11 H11 0.9500 . ?
C11 C12 1.3879(19) . ?
C12 H12 0.9500 . ?
C12 C13 1.3962(16) . ?
C14 H14a 0.9800 . ?
C14 H14b 0.9800 . ?
C14 H14c 0.9800 . ?
C15 H15a 0.9800 . ?
C15 H15b 0.9800 . ?
C15 H15c 0.9800 . ?
C16 H16a 0.9800 . ?
C16 H16b 0.9800 . ?
C16 H16c 0.9800 . ?

loop_
_geom_torsion_atom_site_label_1
_geom_torsion_atom_site_label_2
_geom_torsion_atom_site_label_3
_geom_torsion_atom_site_label_4
_geom_torsion
_geom_torsion_site_symmetry_1
_geom_torsion_site_symmetry_2
_geom_torsion_site_symmetry_3
_geom_torsion_site_symmetry_4
_geom_torsion_publ_flag
Pd1 N1 C7 C6 7.52(8) . . . . ?
Pd1 N1 C8 C9 179.69(9) . . . . ?
Pd1 N1 C8 C13 0.38(9) . . . . ?
Pd1 C1 C2 C3 179.03(10) . . . . ?
Pd1 C1 C6 C5 179.46(7) . . . . ?
Pd1 C1 C6 C7 -2.10(8) . . . . ?
S1 C13 C8 N1 -1.58(10) . . . . ?
S1 C13 C8 C9 179.08(9) . . . . ?
S1 C13 C12 C11 -179.85(10) . . . . ?
O1 C3 C2 C1 -177.75(11) . . . . ?
O1 C3 C4 C5 177.79(10) . . . . ?
O1 C3 C4 C16 -1.89(13) . . . . ?
N1 C7 C6 C1 -3.58(11) . . . . ?
N1 C7 C6 C5 174.83(10) . . . . ?
N1 C8 C9 C10 -177.62(12) . . . . ?
N1 C8 C13 C12 176.57(10) . . . . ?
C1 C2 C3 C4 1.28(13) . . . . ?
C1 C6 C5 C4 1.38(13) . . . . ?
C2 C3 C4 C5 -1.33(13) . . . . ?
C2 C3 C4 C16 178.99(12) . . . . ?
C3 C4 C5 C6 -0.01(13) . . . . ?
C4 C5 C6 C7 -176.94(10) . . . . ?
C8 C9 C10 C11 0.20(15) . . . . ?
C8 C13 C12 C11 1.97(14) . . . . ?
C9 C10 C11 C12 -1.02(16) . . . . ?
C10 C11 C12 C13 -0.07(16) . . . . ?
